data_4334733
loop_
_publ_author_name
'Isaac R. Corn'
'Pablo D. Astudillo-S\'anchez'
'Michael J. Zdilla'
'Phillip E. Fanwick'
'Michael J. Shaw'
'Jeffrey T. Miller'
'Dennis H. Evans'
'Mahdi M. Abu-Omar'

_publ_contact_author_address
;    Department of Chemistry
     Purdue University
     560 Oval Dr.
     W. Lafayette
     IN 47907-2084
     USA
;
_publ_contact_author_email pfanwick@purdue.edu
_publ_contact_author_fax 1(765)4940239
_publ_contact_author_name 'Fanwick, Phillip E.'
_publ_contact_author_phone 1(765)4944572
_publ_section_title
;
 Synthesis and Electrochemical Reactivity of Molybdenum Dicarbonyl
 Supported by a Redox-Active \a-Diimine Ligand
;
_journal_name_full 'Inorganic Chemistry'
_journal_page_first 5457
_journal_page_last 5463
_journal_paper_doi 10.1021/ic400348j
_journal_volume 52
_journal_year 2013
_chemical_formula_moiety 'C42 H48 Mo1 N4 O2'
_chemical_formula_sum 'C42 H48 Mo N4 O2'
_chemical_formula_weight 736.82
_chemical_name_systematic ' ?'
_space_group_IT_number 2
_symmetry_cell_setting triclinic
_symmetry_space_group_name_Hall '-P 1'
_symmetry_space_group_name_H-M 'P -1'
_atom_type_scat_source 'International Tables for Crystallography (Vol C)'
_cell_angle_alpha 101.380(2)
_cell_angle_beta 95.657(3)
_cell_angle_gamma 117.054(2)
_cell_formula_units_Z 2
_cell_length_a 11.0992(3)
_cell_length_b 11.1800(5)
_cell_length_c 17.4210(8)
_cell_measurement_reflns_used 25478
_cell_measurement_temperature 150
_cell_measurement_theta_max 28
_cell_measurement_theta_min 2
_cell_volume 1842.94(14)
_computing_cell_refinement 'DENZO/SCALEPACK (Otwinowski & Minor, 1996)'
_computing_data_collection 'Collect (Nonius, 1998)'
_computing_data_reduction 'DENZO/SCALEPACK (Otwinowski & Minor, 1996)'
_computing_molecular_graphics
;
    ORTEP (Johnson, 1976)
    PLATON (Spek, 1997)
;
_computing_publication_material 'SHELX97(Sheldrick, 2008) and local programs'
_computing_structure_refinement 'SHELX97 (Sheldrick, 2008)'
_computing_structure_solution
;
 direct methods (SIR2004, Burla et al., 2005)
;
_diffrn_ambient_temperature 150
_diffrn_measured_fraction_theta_full 0.9804
_diffrn_measured_fraction_theta_max 0.9804
_diffrn_measurement_device_type Nonius_KappaCCD
_diffrn_measurement_method \w
_diffrn_radiation_monochromator 'graphite 002'
_diffrn_radiation_type MO-K\a
_diffrn_radiation_wavelength 0.71073
_diffrn_reflns_av_R_equivalents 0.042
_diffrn_reflns_limit_h_max 14
_diffrn_reflns_limit_h_min 0
_diffrn_reflns_limit_k_max 13
_diffrn_reflns_limit_k_min -15
_diffrn_reflns_limit_l_max 23
_diffrn_reflns_limit_l_min -23
_diffrn_reflns_number 25478
_diffrn_reflns_theta_full 28.7
_diffrn_reflns_theta_max 28.70
_diffrn_reflns_theta_min 2.11
_diffrn_standards_number 0
_exptl_absorpt_coefficient_mu 0.385
_exptl_absorpt_correction_T_max 0.9259
_exptl_absorpt_correction_T_min 0.8309
_exptl_absorpt_correction_type multi-scan
_exptl_absorpt_process_details 'SCALEPACK (Otwinowski & Minor, 1997)'
_exptl_crystal_colour violet
_exptl_crystal_colour_modifier dark
_exptl_crystal_density_diffrn 1.328
_exptl_crystal_description plate
_exptl_crystal_F_000 772
_exptl_crystal_size_max 0.38
_exptl_crystal_size_mid 0.23
_exptl_crystal_size_min 0.20
_refine_diff_density_max 0.92
_refine_diff_density_min -1.10
_refine_ls_extinction_coef 0.12E-01
_refine_ls_extinction_method 'SHELXL97 (Sheldrick 2008)'
_refine_ls_goodness_of_fit_ref 1.039
_refine_ls_hydrogen_treatment constr
_refine_ls_matrix_type full
_refine_ls_number_parameters 455
_refine_ls_number_reflns 9325
_refine_ls_number_restraints 0
_refine_ls_R_factor_all 0.067
_refine_ls_R_factor_gt 0.045
_refine_ls_shift/su_max 0.002
_refine_ls_structure_factor_coef Fsqd
_refine_ls_weighting_details '1/[\s^2^(Fo^2^)+(0.0642P)^2^+0.0000P] where P=(Fo^2^+2Fc^2^)/3  '
_refine_ls_weighting_scheme calc
_refine_ls_wR_factor_gt 0.106
_refine_ls_wR_factor_ref 0.115
_reflns_number_gt 7095
_reflns_number_total 9325
_reflns_threshold_expression >2.0\s(I)
_cod_data_source_file ic400348j_si_002_3.cif
_cod_data_source_block MZ389
_cod_depositor_comments
;
The following automatic conversions were performed:

'_refine_ls_weighting_scheme' value 'calc ' changed to 'calc'
according to the built-in table from CIF Core dictionary named
'cif_core.dic' version 2.4.1 from 2010-06-29.

Automatic conversion script
Id: cif_fix_values 2281 2013-09-26 08:29:07Z andrius 
;
_cod_original_cell_volume 1842.94(13)
_cod_original_formula_sum 'C42 H48 Mo1 N4 O2'
_cod_database_code 4334733

loop_
_symmetry_equiv_pos_as_xyz
'x, y, z'
'-x, -y, -z'

loop_
_atom_site_label
_atom_site_fract_x
_atom_site_fract_y
_atom_site_fract_z
_atom_site_U_iso_or_equiv
_atom_site_adp_type
_atom_site_occupancy
_atom_site_symmetry_multiplicity
_atom_site_calc_flag
_atom_site_refinement_flags
Mo1 0.605002(19) 0.70379(2) 0.268648(12) 0.02151(8) Uani 1 1 d .
O32 0.4377(2) 0.6104(2) 0.09217(12) 0.0544(6) Uani 1 1 d .
O42 0.37663(19) 0.7918(2) 0.28771(13) 0.0413(5) Uani 1 1 d .
N11 0.75176(19) 0.8730(2) 0.23087(11) 0.0226(4) Uani 1 1 d .
N14 0.75822(19) 0.8591(2) 0.37812(11) 0.0224(4) Uani 1 1 d .
N21 0.68127(19) 0.5505(2) 0.25274(11) 0.0224(4) Uani 1 1 d .
N24 0.47226(19) 0.5377(2) 0.31293(11) 0.0221(4) Uani 1 1 d .
C12 0.8613(2) 0.9748(3) 0.28617(15) 0.0269(5) Uani 1 1 d .
C13 0.8637(2) 0.9661(2) 0.36492(14) 0.0253(5) Uani 1 1 d .
C22 0.6186(2) 0.4474(2) 0.28644(14) 0.0245(5) Uani 1 1 d .
C23 0.5079(2) 0.4407(3) 0.31949(14) 0.0253(5) Uani 1 1 d .
C31 0.5000(3) 0.6369(3) 0.15591(16) 0.0324(6) Uani 1 1 d .
C41 0.4674(3) 0.7678(3) 0.28343(15) 0.0291(5) Uani 1 1 d .
C111 0.7428(2) 0.9054(2) 0.15456(14) 0.0251(5) Uani 1 1 d .
C112 0.8066(3) 0.8674(3) 0.09599(15) 0.0305(6) Uani 1 1 d .
C113 0.8023(3) 0.9077(3) 0.02541(15) 0.0350(6) Uani 1 1 d .
C114 0.7371(3) 0.9843(3) 0.01117(16) 0.0355(6) Uani 1 1 d .
C115 0.6743(3) 1.0202(3) 0.07023(16) 0.0338(6) Uani 1 1 d .
C116 0.6773(2) 0.9837(3) 0.14234(15) 0.0290(5) Uani 1 1 d .
C117 0.8792(3) 0.7856(4) 0.10831(19) 0.0458(7) Uani 1 1 d .
C118 0.7324(3) 1.0257(3) -0.06599(17) 0.0470(8) Uani 1 1 d .
C119 0.6095(3) 1.0308(3) 0.20383(17) 0.0389(6) Uani 1 1 d .
C141 0.7507(2) 0.8769(3) 0.46196(14) 0.0244(5) Uani 1 1 d .
C142 0.7149(2) 0.9763(3) 0.49771(15) 0.0278(5) Uani 1 1 d .
C143 0.7075(3) 0.9938(3) 0.57863(15) 0.0310(6) Uani 1 1 d .
C144 0.7358(3) 0.9171(3) 0.62393(15) 0.0313(6) Uani 1 1 d .
C145 0.7724(2) 0.8210(3) 0.58711(15) 0.0296(5) Uani 1 1 d .
C146 0.7808(2) 0.7987(3) 0.50625(14) 0.0263(5) Uani 1 1 d .
C147 0.6809(3) 1.0627(3) 0.45255(16) 0.0360(6) Uani 1 1 d .
C148 0.7292(3) 0.9423(3) 0.71162(16) 0.0436(7) Uani 1 1 d .
C149 0.8253(3) 0.6968(3) 0.46972(16) 0.0375(6) Uani 1 1 d .
C211 0.7688(2) 0.5255(3) 0.20263(14) 0.0243(5) Uani 1 1 d .
C212 0.9126(2) 0.5974(3) 0.22780(15) 0.0277(5) Uani 1 1 d .
C213 0.9910(3) 0.5591(3) 0.18028(16) 0.0320(6) Uani 1 1 d .
C214 0.9298(3) 0.4539(3) 0.10882(16) 0.0343(6) Uani 1 1 d .
C215 0.7873(3) 0.3899(3) 0.08355(16) 0.0345(6) Uani 1 1 d .
C216 0.7046(3) 0.4216(3) 0.12880(15) 0.0301(5) Uani 1 1 d .
C217 0.9851(3) 0.7114(3) 0.30430(16) 0.0350(6) Uani 1 1 d .
C218 1.0146(3) 0.4056(4) 0.06157(19) 0.0464(8) Uani 1 1 d .
C219 0.5503(3) 0.3455(3) 0.09759(17) 0.0409(7) Uani 1 1 d .
C241 0.3327(2) 0.4996(3) 0.32431(14) 0.0244(5) Uani 1 1 d .
C242 0.2211(2) 0.3989(3) 0.26138(15) 0.0272(5) Uani 1 1 d .
C243 0.0866(3) 0.3613(3) 0.27132(16) 0.0317(6) Uani 1 1 d .
C244 0.0600(3) 0.4201(3) 0.34108(17) 0.0321(6) Uani 1 1 d .
C245 0.1712(2) 0.5177(3) 0.40203(16) 0.0305(6) Uani 1 1 d .
C246 0.3084(2) 0.5568(3) 0.39626(15) 0.0272(5) Uani 1 1 d .
C247 0.2427(3) 0.3303(3) 0.18426(15) 0.0349(6) Uani 1 1 d .
C248 -0.0875(3) 0.3753(3) 0.3502(2) 0.0434(7) Uani 1 1 d .
C249 0.4239(3) 0.6541(3) 0.46662(17) 0.0396(7) Uani 1 1 d .
H12 0.9338 1.0492 0.2726 0.032 Uiso 1 1 calc R
H13 0.9384 1.0346 0.4075 0.030 Uiso 1 1 calc R
H22 0.6488 0.3806 0.2878 0.029 Uiso 1 1 calc R
H23 0.4601 0.3709 0.3454 0.030 Uiso 1 1 calc R
H113 0.8454 0.8819 -0.0143 0.042 Uiso 1 1 calc R
H115 0.6278 1.0711 0.0612 0.041 Uiso 1 1 calc R
H11A 0.9414 0.8283 0.1614 0.069 Uiso 1 1 calc R
H11B 0.9331 0.7857 0.0670 0.069 Uiso 1 1 calc R
H11C 0.8105 0.6893 0.1046 0.069 Uiso 1 1 calc R
H11D 0.6427 1.0205 -0.0823 0.071 Uiso 1 1 calc R
H11E 0.7445 0.9620 -0.1080 0.071 Uiso 1 1 calc R
H11F 0.8068 1.1214 -0.0578 0.071 Uiso 1 1 calc R
H11G 0.6136 1.1182 0.1985 0.058 Uiso 1 1 calc R
H11H 0.6583 1.0458 0.2578 0.058 Uiso 1 1 calc R
H11I 0.5125 0.9589 0.1951 0.058 Uiso 1 1 calc R
H143 0.6824 1.0604 0.6032 0.037 Uiso 1 1 calc R
H145 0.7926 0.7682 0.6176 0.036 Uiso 1 1 calc R
H14A 0.6237 1.0952 0.4798 0.054 Uiso 1 1 calc R
H14B 0.6299 1.0058 0.3978 0.054 Uiso 1 1 calc R
H14C 0.7668 1.1433 0.4506 0.054 Uiso 1 1 calc R
H14D 0.7627 1.0419 0.7353 0.065 Uiso 1 1 calc R
H14E 0.7875 0.9130 0.7398 0.065 Uiso 1 1 calc R
H14F 0.6333 0.8884 0.7166 0.065 Uiso 1 1 calc R
H14G 0.8071 0.6281 0.5005 0.056 Uiso 1 1 calc R
H14H 0.9247 0.7466 0.4706 0.056 Uiso 1 1 calc R
H14I 0.7734 0.6489 0.4142 0.056 Uiso 1 1 calc R
H213 1.0890 0.6067 0.1976 0.038 Uiso 1 1 calc R
H215 0.7446 0.3215 0.0332 0.041 Uiso 1 1 calc R
H21A 0.9420 0.7713 0.3101 0.053 Uiso 1 1 calc R
H21B 1.0830 0.7672 0.3034 0.053 Uiso 1 1 calc R
H21C 0.9779 0.6705 0.3496 0.053 Uiso 1 1 calc R
H21D 1.0092 0.3221 0.0745 0.070 Uiso 1 1 calc R
H21E 1.1114 0.4800 0.0756 0.070 Uiso 1 1 calc R
H21F 0.9780 0.3836 0.0041 0.070 Uiso 1 1 calc R
H21G 0.5271 0.2804 0.0448 0.061 Uiso 1 1 calc R
H21H 0.5187 0.4131 0.0928 0.061 Uiso 1 1 calc R
H21I 0.5045 0.2936 0.1348 0.061 Uiso 1 1 calc R
H243 0.0108 0.2933 0.2291 0.038 Uiso 1 1 calc R
H245 0.1542 0.5599 0.4496 0.037 Uiso 1 1 calc R
H24A 0.2700 0.3948 0.1505 0.052 Uiso 1 1 calc R
H24B 0.1563 0.2452 0.1558 0.052 Uiso 1 1 calc R
H24C 0.3158 0.3064 0.1964 0.052 Uiso 1 1 calc R
H24D -0.1422 0.3711 0.3010 0.065 Uiso 1 1 calc R
H24E -0.0877 0.4429 0.3956 0.065 Uiso 1 1 calc R
H24F -0.1281 0.2829 0.3601 0.065 Uiso 1 1 calc R
H24G 0.3860 0.6650 0.5144 0.059 Uiso 1 1 calc R
H24H 0.4753 0.7452 0.4562 0.059 Uiso 1 1 calc R
H24I 0.4864 0.6160 0.4755 0.059 Uiso 1 1 calc R

loop_
_atom_site_aniso_label
_atom_site_aniso_U_11
_atom_site_aniso_U_22
_atom_site_aniso_U_33
_atom_site_aniso_U_12
_atom_site_aniso_U_13
_atom_site_aniso_U_23
Mo1 0.02258(12) 0.01996(12) 0.02091(12) 0.00956(8) 0.00418(7) 0.00554(8)
O32 0.0584(13) 0.0474(13) 0.0329(11) 0.0090(11) -0.0117(10) 0.0131(10)
O42 0.0356(10) 0.0393(12) 0.0620(14) 0.0254(9) 0.0171(9) 0.0191(10)
N11 0.0264(10) 0.0218(10) 0.0205(10) 0.0120(8) 0.0057(7) 0.0067(8)
N14 0.0225(9) 0.0228(10) 0.0209(10) 0.0107(8) 0.0032(7) 0.0051(8)
N21 0.0228(9) 0.0212(10) 0.0220(10) 0.0110(8) 0.0033(7) 0.0032(8)
N24 0.0225(9) 0.0219(10) 0.0229(10) 0.0107(8) 0.0063(7) 0.0077(8)
C12 0.0254(12) 0.0231(12) 0.0287(13) 0.0080(10) 0.0078(9) 0.0082(10)
C13 0.0246(11) 0.0216(12) 0.0246(12) 0.0091(9) 0.0018(9) 0.0033(10)
C22 0.0263(12) 0.0210(12) 0.0274(12) 0.0126(9) 0.0039(9) 0.0070(10)
C23 0.0252(12) 0.0237(12) 0.0280(13) 0.0112(10) 0.0058(9) 0.0112(10)
C31 0.0362(14) 0.0252(13) 0.0292(14) 0.0092(11) 0.0041(11) 0.0099(11)
C41 0.0318(13) 0.0237(13) 0.0316(14) 0.0119(10) 0.0090(10) 0.0103(11)
C111 0.0296(12) 0.0203(12) 0.0220(12) 0.0086(9) 0.0055(9) 0.0077(10)
C112 0.0347(13) 0.0267(13) 0.0298(13) 0.0130(11) 0.0111(10) 0.0101(11)
C113 0.0432(15) 0.0301(14) 0.0255(13) 0.0125(12) 0.0118(11) 0.0062(11)
C114 0.0425(15) 0.0277(14) 0.0251(13) 0.0083(11) 0.0029(11) 0.0085(11)
C115 0.0406(15) 0.0308(14) 0.0299(14) 0.0168(12) 0.0035(11) 0.0115(11)
C116 0.0319(13) 0.0264(13) 0.0267(13) 0.0126(10) 0.0042(10) 0.0082(10)
C117 0.067(2) 0.0509(19) 0.0438(17) 0.0409(17) 0.0295(15) 0.0233(15)
C118 0.0623(19) 0.0443(18) 0.0292(15) 0.0189(15) 0.0085(13) 0.0174(13)
C119 0.0564(17) 0.0409(17) 0.0362(15) 0.0338(14) 0.0152(13) 0.0172(13)
C141 0.0235(11) 0.0241(12) 0.0200(11) 0.0074(9) 0.0034(9) 0.0057(9)
C142 0.0280(12) 0.0225(12) 0.0253(12) 0.0076(10) 0.0043(9) 0.0036(10)
C143 0.0315(13) 0.0248(13) 0.0281(13) 0.0089(10) 0.0071(10) 0.0011(10)
C144 0.0319(13) 0.0279(14) 0.0224(12) 0.0060(10) 0.0058(10) 0.0045(10)
C145 0.0298(12) 0.0286(14) 0.0235(12) 0.0082(10) 0.0029(9) 0.0093(10)
C146 0.0235(12) 0.0260(13) 0.0237(12) 0.0081(10) 0.0028(9) 0.0063(10)
C147 0.0454(16) 0.0340(15) 0.0327(14) 0.0230(13) 0.0098(12) 0.0074(12)
C148 0.0565(18) 0.0363(16) 0.0250(14) 0.0128(14) 0.0118(12) 0.0046(12)
C149 0.0493(16) 0.0430(17) 0.0295(14) 0.0298(14) 0.0063(12) 0.0118(12)
C211 0.0269(12) 0.0233(12) 0.0263(12) 0.0137(10) 0.0089(9) 0.0088(10)
C212 0.0304(13) 0.0269(13) 0.0297(13) 0.0148(10) 0.0089(10) 0.0124(11)
C213 0.0294(13) 0.0371(15) 0.0391(15) 0.0202(11) 0.0127(11) 0.0177(12)
C214 0.0456(16) 0.0386(16) 0.0347(14) 0.0291(13) 0.0187(12) 0.0164(12)
C215 0.0454(16) 0.0341(15) 0.0286(14) 0.0231(12) 0.0116(11) 0.0067(12)
C216 0.0324(13) 0.0271(13) 0.0290(13) 0.0138(10) 0.0081(10) 0.0053(11)
C217 0.0251(13) 0.0358(15) 0.0383(15) 0.0113(11) 0.0058(10) 0.0070(12)
C218 0.0593(19) 0.058(2) 0.0463(18) 0.0432(17) 0.0269(15) 0.0205(16)
C219 0.0352(15) 0.0408(17) 0.0325(15) 0.0134(12) 0.0040(11) -0.0049(13)
C241 0.0238(11) 0.0242(12) 0.0295(13) 0.0125(9) 0.0086(9) 0.0127(10)
C242 0.0278(12) 0.0273(13) 0.0283(13) 0.0131(10) 0.0059(10) 0.0119(10)
C243 0.0272(13) 0.0346(15) 0.0342(14) 0.0138(11) 0.0037(10) 0.0160(12)
C244 0.0270(13) 0.0376(15) 0.0427(15) 0.0186(11) 0.0133(11) 0.0233(13)
C245 0.0316(13) 0.0329(14) 0.0379(14) 0.0201(11) 0.0161(11) 0.0168(12)
C246 0.0283(12) 0.0247(13) 0.0321(13) 0.0135(10) 0.0107(10) 0.0116(11)
C247 0.0309(13) 0.0381(16) 0.0282(14) 0.0134(11) 0.0018(10) 0.0045(12)
C248 0.0283(14) 0.0506(19) 0.059(2) 0.0200(13) 0.0164(13) 0.0262(16)
C249 0.0335(14) 0.0399(17) 0.0363(15) 0.0130(12) 0.0124(11) 0.0011(13)

loop_
_atom_type_symbol
_atom_type_radius_bond
Mo 1.30
O 0.73
N 0.75
C 0.77
H 0.32

loop_
_geom_angle_atom_site_label_1
_geom_angle_atom_site_label_2
_geom_angle_atom_site_label_3
_geom_angle
C41 Mo1 C31 80.51(11)
C41 Mo1 N24 83.87(9)
C31 Mo1 N24 99.51(9)
C41 Mo1 N11 99.02(9)
C31 Mo1 N11 84.43(9)
N24 Mo1 N11 175.49(7)
C41 Mo1 N21 155.73(9)
C31 Mo1 N21 94.61(9)
N24 Mo1 N21 73.44(7)
N11 Mo1 N21 104.18(7)
C41 Mo1 N14 94.24(9)
C31 Mo1 N14 156.00(9)
N24 Mo1 N14 103.21(7)
N11 Mo1 N14 73.21(7)
N21 Mo1 N14 99.14(7)
C12 N11 C111 112.46(19)
C12 N11 Mo1 117.66(16)
C111 N11 Mo1 129.36(14)
C13 N14 C141 113.44(19)
C13 N14 Mo1 114.79(15)
C141 N14 Mo1 130.73(14)
C22 N21 C211 112.1(2)
C22 N21 Mo1 113.83(15)
C211 N21 Mo1 133.15(15)
C23 N24 C241 112.85(19)
C23 N24 Mo1 117.77(15)
C241 N24 Mo1 128.40(15)
N11 C12 C13 116.4(2)
N11 C12 H12 121.80
C13 C12 H12 121.80
N14 C13 C12 117.5(2)
N14 C13 H13 121.20
C12 C13 H13 121.20
N21 C22 C23 117.8(2)
N21 C22 H22 121.10
C23 C22 H22 121.10
N24 C23 C22 116.2(2)
N24 C23 H23 121.90
C22 C23 H23 121.90
O32 C31 Mo1 172.9(3)
O42 C41 Mo1 173.0(2)
C116 C111 C112 120.3(2)
C116 C111 N11 118.8(2)
C112 C111 N11 120.8(2)
C113 C112 C111 118.9(2)
C113 C112 C117 119.9(2)
C111 C112 C117 121.2(2)
C114 C113 C112 122.2(3)
C114 C113 H113 118.90
C112 C113 H113 118.90
C113 C114 C115 117.7(2)
C113 C114 C118 121.4(3)
C115 C114 C118 120.9(3)
C114 C115 C116 122.2(3)
C114 C115 H115 118.90
C116 C115 H115 118.90
C115 C116 C111 118.7(2)
C115 C116 C119 118.4(2)
C111 C116 C119 122.9(2)
C112 C117 H11A 109.50
C112 C117 H11B 109.50
H11A C117 H11B 109.50
C112 C117 H11C 109.50
H11A C117 H11C 109.50
H11B C117 H11C 109.50
C114 C118 H11D 109.50
C114 C118 H11E 109.50
H11D C118 H11E 109.50
C114 C118 H11F 109.50
H11D C118 H11F 109.50
H11E C118 H11F 109.50
C116 C119 H11G 109.50
C116 C119 H11H 109.50
H11G C119 H11H 109.50
C116 C119 H11I 109.50
H11G C119 H11I 109.50
H11H C119 H11I 109.50
C146 C141 C142 120.8(2)
C146 C141 N14 120.9(2)
C142 C141 N14 118.2(2)
C141 C142 C143 118.4(2)
C141 C142 C147 122.9(2)
C143 C142 C147 118.7(2)
C144 C143 C142 122.1(3)
C144 C143 H143 119.00
C142 C143 H143 119.00
C145 C144 C143 118.1(2)
C145 C144 C148 122.0(3)
C143 C144 C148 119.9(3)
C144 C145 C146 122.2(2)
C144 C145 H145 118.90
C146 C145 H145 118.90
C141 C146 C145 118.3(2)
C141 C146 C149 121.4(2)
C145 C146 C149 120.3(2)
C142 C147 H14A 109.50
C142 C147 H14B 109.50
H14A C147 H14B 109.50
C142 C147 H14C 109.50
H14A C147 H14C 109.50
H14B C147 H14C 109.50
C144 C148 H14D 109.50
C144 C148 H14E 109.50
H14D C148 H14E 109.50
C144 C148 H14F 109.50
H14D C148 H14F 109.50
H14E C148 H14F 109.50
C146 C149 H14G 109.50
C146 C149 H14H 109.50
H14G C149 H14H 109.50
C146 C149 H14I 109.50
H14G C149 H14I 109.50
H14H C149 H14I 109.50
C212 C211 C216 120.4(2)
C212 C211 N21 121.3(2)
C216 C211 N21 118.3(2)
C211 C212 C213 118.6(2)
C211 C212 C217 122.1(2)
C213 C212 C217 119.3(2)
C214 C213 C212 122.0(2)
C214 C213 H213 119.00
C212 C213 H213 119.00
C215 C214 C213 117.8(2)
C215 C214 C218 120.8(3)
C213 C214 C218 121.4(3)
C214 C215 C216 122.6(2)
C214 C215 H215 118.70
C216 C215 H215 118.70
C215 C216 C211 118.5(2)
C215 C216 C219 119.3(2)
C211 C216 C219 122.2(2)
C212 C217 H21A 109.50
C212 C217 H21B 109.50
H21A C217 H21B 109.50
C212 C217 H21C 109.50
H21A C217 H21C 109.50
H21B C217 H21C 109.50
C214 C218 H21D 109.50
C214 C218 H21E 109.50
H21D C218 H21E 109.50
C214 C218 H21F 109.50
H21D C218 H21F 109.50
H21E C218 H21F 109.50
C216 C219 H21G 109.50
C216 C219 H21H 109.50
H21G C219 H21H 109.50
C216 C219 H21I 109.50
H21G C219 H21I 109.50
H21H C219 H21I 109.50
C246 C241 C242 120.4(2)
C246 C241 N24 121.7(2)
C242 C241 N24 117.9(2)
C243 C242 C241 118.6(2)
C243 C242 C247 119.3(2)
C241 C242 C247 122.0(2)
C244 C243 C242 122.0(2)
C244 C243 H243 119.00
C242 C243 H243 119.00
C245 C244 C243 118.2(2)
C245 C244 C248 121.2(3)
C243 C244 C248 120.6(3)
C244 C245 C246 122.3(2)
C244 C245 H245 118.90
C246 C245 H245 118.90
C241 C246 C245 118.4(2)
C241 C246 C249 121.7(2)
C245 C246 C249 119.9(2)
C242 C247 H24A 109.50
C242 C247 H24B 109.50
H24A C247 H24B 109.50
C242 C247 H24C 109.50
H24A C247 H24C 109.50
H24B C247 H24C 109.50
C244 C248 H24D 109.50
C244 C248 H24E 109.50
H24D C248 H24E 109.50
C244 C248 H24F 109.50
H24D C248 H24F 109.50
H24E C248 H24F 109.50
C246 C249 H24G 109.50
C246 C249 H24H 109.50
H24G C249 H24H 109.50
C246 C249 H24I 109.50
H24G C249 H24I 109.50
H24H C249 H24I 109.50

loop_
_geom_bond_atom_site_label_1
_geom_bond_atom_site_label_2
_geom_bond_distance
Mo1 C41 1.978(3)
Mo1 C31 1.988(3)
Mo1 N24 2.1244(19)
Mo1 N11 2.1365(19)
Mo1 N21 2.2161(19)
Mo1 N14 2.2163(19)
O32 C31 1.154(3)
O42 C41 1.160(3)
N11 C12 1.334(3)
N11 C111 1.451(3)
N14 C13 1.320(3)
N14 C141 1.451(3)
N21 C22 1.332(3)
N21 C211 1.450(3)
N24 C23 1.333(3)
N24 C241 1.453(3)
C12 C13 1.393(3)
C12 H12 0.9500
C13 H13 0.9500
C22 C23 1.386(3)
C22 H22 0.9500
C23 H23 0.9500
C111 C116 1.401(4)
C111 C112 1.402(3)
C112 C113 1.394(4)
C112 C117 1.499(4)
C113 C114 1.390(4)
C113 H113 0.9500
C114 C115 1.393(4)
C114 C118 1.509(4)
C115 C116 1.397(4)
C115 H115 0.9500
C116 C119 1.513(4)
C117 H11A 0.9800
C117 H11B 0.9800
C117 H11C 0.9800
C118 H11D 0.9800
C118 H11E 0.9800
C118 H11F 0.9800
C119 H11G 0.9800
C119 H11H 0.9800
C119 H11I 0.9800
C141 C146 1.397(3)
C141 C142 1.399(4)
C142 C143 1.400(3)
C142 C147 1.506(4)
C143 C144 1.386(4)
C143 H143 0.9500
C144 C145 1.381(4)
C144 C148 1.513(4)
C145 C146 1.401(3)
C145 H145 0.9500
C146 C149 1.495(4)
C147 H14A 0.9800
C147 H14B 0.9800
C147 H14C 0.9800
C148 H14D 0.9800
C148 H14E 0.9800
C148 H14F 0.9800
C149 H14G 0.9800
C149 H14H 0.9800
C149 H14I 0.9800
C211 C212 1.393(3)
C211 C216 1.410(3)
C212 C213 1.402(3)
C212 C217 1.495(4)
C213 C214 1.387(4)
C213 H213 0.9500
C214 C215 1.384(4)
C214 C218 1.514(4)
C215 C216 1.385(3)
C215 H215 0.9500
C216 C219 1.504(4)
C217 H21A 0.9800
C217 H21B 0.9800
C217 H21C 0.9800
C218 H21D 0.9800
C218 H21E 0.9800
C218 H21F 0.9800
C219 H21G 0.9800
C219 H21H 0.9800
C219 H21I 0.9800
C241 C246 1.400(3)
C241 C242 1.408(3)
C242 C243 1.394(3)
C242 C247 1.508(4)
C243 C244 1.389(4)
C243 H243 0.9500
C244 C245 1.378(4)
C244 C248 1.515(3)
C245 C246 1.401(3)
C245 H245 0.9500
C246 C249 1.492(4)
C247 H24A 0.9800
C247 H24B 0.9800
C247 H24C 0.9800
C248 H24D 0.9800
C248 H24E 0.9800
C248 H24F 0.9800
C249 H24G 0.9800
C249 H24H 0.9800
C249 H24I 0.9800
